data_1506772
loop_
_publ_author_name
'Minami, Kimi'
'Kawamura, Yasufumi'
'Koga, Koichi'
'Hosokawa, Takahiro'

_publ_section_title
;
 Palladium(II)-catalyzed oxidative transformation of allylic alcohols and
 vinyl ethers into 2-alkoxytetrahydrofurans: catechol as an activator of
 catalyst.
;
_journal_issue 25
_journal_name_full 'Organic letters'
_journal_page_first 5689
_journal_page_last 5692
_journal_paper_doi 10.1021/ol052377l
_journal_volume 7
_journal_year 2005
_chemical_formula_moiety 'C16 H19 N O5 '
_chemical_formula_sum 'C16 H19 N O5'
_chemical_formula_weight 305.33
_space_group_IT_number 15
_symmetry_cell_setting monoclinic
_symmetry_Int_Tables_number 15
_symmetry_space_group_name_Hall '-C 2yc'
_symmetry_space_group_name_H-M 'C 1 2/c 1'
_cell_angle_alpha 90
_cell_angle_beta 124.62(1)
_cell_angle_gamma 90
_cell_formula_units_Z 8
_cell_length_a 19.238(4)
_cell_length_b 12.755(3)
_cell_length_c 15.148(3)
_cell_measurement_reflns_used 25
_cell_measurement_temperature 298.2
_cell_measurement_theta_max 11.9
_cell_measurement_theta_min 11.0
_cell_volume 3058.9(12)
_computing_cell_refinement 'MSC/AFC Diffractometer Control'
_computing_data_collection 'MSC/AFC Diffractometer Control'
_computing_data_reduction 'teXsan Ver. 1.11'
_computing_publication_material 'teXsan Ver. 1.11'
_computing_structure_refinement 'teXsan Ver. 1.10'
_computing_structure_solution SIR92
_diffrn_measured_fraction_theta_full 0.2365
_diffrn_measured_fraction_theta_max 0.2365
_diffrn_measurement_device_type 'Rigaku AFC7R'
_diffrn_measurement_method \w-2\q
_diffrn_radiation_type 'Mo K\a'
_diffrn_radiation_wavelength 0.7107
_diffrn_reflns_av_R_equivalents 0.048
_diffrn_reflns_limit_h_max 22
_diffrn_reflns_limit_h_min 0
_diffrn_reflns_limit_k_max 16
_diffrn_reflns_limit_k_min 0
_diffrn_reflns_limit_l_max 16
_diffrn_reflns_limit_l_min -19
_diffrn_reflns_number 3516
_diffrn_reflns_theta_full 27.50
_diffrn_reflns_theta_max 27.50
_diffrn_standards_decay_% 0.63
_diffrn_standards_interval_count 150
_diffrn_standards_number 3
_exptl_absorpt_coefficient_mu 0.099
_exptl_absorpt_correction_type none
_exptl_crystal_colour pale_yellow
_exptl_crystal_density_diffrn 1.326
_exptl_crystal_density_method 'not measured'
_exptl_crystal_description rectangular
_exptl_crystal_size_max 0.250
_exptl_crystal_size_mid 0.150
_exptl_crystal_size_min 0.150
_refine_diff_density_max 0.69
_refine_diff_density_min -0.70
_refine_ls_abs_structure_Flack 0.00000
_refine_ls_extinction_method none
_refine_ls_goodness_of_fit_ref 0.991
_refine_ls_hydrogen_treatment noref
_refine_ls_number_parameters 199
_refine_ls_number_reflns 3259
_refine_ls_R_factor_gt 0.0523
_refine_ls_shift/su_max 0.0013
_refine_ls_structure_factor_coef Fsqd
_refine_ls_weighting_details 'w = 1/[\s^2^(Fo^2^) + (0.03500(Max(Fo^2^,0) + 2Fc^2^)/3)^2^]'
_refine_ls_weighting_scheme calc
_refine_ls_wR_factor_ref 0.1634
_reflns_number_gt 842
_reflns_number_total 1082
_reflns_threshold_expression F^2^>2.0\s(F^2^)
_cod_data_source_file ol052377lsi20051003_051752.cif
_cod_data_source_block Z442
_cod_original_cell_volume 3058(1)
_cod_original_formula_sum 'C16 H19 N O5 '
_cod_database_code 1506772

loop_
_symmetry_equiv_pos_as_xyz
x,y,z
-x,y,1/2-z
-x,-y,-z
x,-y,1/2+z
1/2+x,1/2+y,z
1/2-x,1/2+y,1/2-z
1/2-x,1/2-y,-z
1/2+x,1/2-y,1/2+z

loop_
_atom_site_label
_atom_site_type_symbol
_atom_site_fract_x
_atom_site_fract_y
_atom_site_fract_z
_atom_site_U_iso_or_equiv
_atom_site_adp_type
_atom_site_occupancy
_atom_site_calc_flag
O(1) O 0.5013(3) 0.8420(3) 0.1224(4) 0.136(2) Uani 1.00 d
O(2) O 0.6239(3) 0.8177(3) 0.1566(4) 0.122(2) Uani 1.00 d
O(3) O 0.6824(2) 0.1562(2) 0.2181(2) 0.068(1) Uani 1.00 d
O(4) O 0.6412(2) 0.1065(2) 0.3312(2) 0.0616(9) Uani 1.00 d
O(5) O 0.7465(2) -0.0225(3) 0.4049(2) 0.073(1) Uani 1.00 d
N(1) N 0.5575(4) 0.7838(4) 0.1399(4) 0.090(2) Uani 1.00 d
C(1) C 0.5268(3) 0.4544(4) 0.1369(4) 0.061(1) Uani 1.00 d
C(2) C 0.4616(3) 0.5226(4) 0.1115(4) 0.078(2) Uani 1.00 d
C(3) C 0.4711(3) 0.6298(4) 0.1129(4) 0.079(2) Uani 1.00 d
C(4) C 0.5460(3) 0.6712(4) 0.1394(4) 0.067(1) Uani 1.00 d
C(5) C 0.6127(3) 0.6059(4) 0.1656(4) 0.072(1) Uani 1.00 d
C(6) C 0.6031(3) 0.4986(4) 0.1640(4) 0.064(1) Uani 1.00 d
C(7) C 0.5117(3) 0.3423(4) 0.1330(4) 0.064(1) Uani 1.00 d
C(8) C 0.6246(3) 0.0970(4) 0.2271(3) 0.065(1) Uani 1.00 d
C(9) C 0.5397(3) 0.1482(4) 0.1490(4) 0.071(1) Uani 1.00 d
C(10) C 0.5627(3) 0.2612(4) 0.1556(3) 0.058(1) Uani 1.00 d
C(11) C 0.6549(3) 0.2631(4) 0.1976(4) 0.061(1) Uani 1.00 d
C(12) C 0.7247(3) 0.0789(4) 0.4164(4) 0.065(1) Uani 1.00 d
C(13) C 0.7306(3) 0.0946(4) 0.5195(3) 0.071(2) Uani 1.00 d
C(14) C 0.6860(3) 0.0079(4) 0.5375(3) 0.071(2) Uani 1.00 d
C(15) C 0.7132(3) -0.0979(4) 0.5227(4) 0.078(2) Uani 1.00 d
C(16) C 0.6999(3) -0.1030(4) 0.4149(4) 0.076(2) Uani 1.00 d
H(1) H 0.4041 0.4893 0.0927 0.1077 Uiso 1.00 calc
H(2) H 0.4207 0.6772 0.0928 0.1013 Uiso 1.00 calc
H(3) H 0.6671 0.6368 0.1849 0.0921 Uiso 1.00 calc
H(4) H 0.6513 0.4496 0.1819 0.0881 Uiso 1.00 calc
H(5) H 0.4507 0.3243 0.1049 0.0873 Uiso 1.00 calc
H(6) H 0.6260 0.0205 0.2080 0.0958 Uiso 1.00 calc
H(7) H 0.5100 0.1203 0.0756 0.0913 Uiso 1.00 calc
H(8) H 0.5002 0.1355 0.1696 0.0913 Uiso 1.00 calc
H(9) H 0.6886 0.3115 0.2613 0.0939 Uiso 1.00 calc
H(10) H 0.6641 0.3001 0.1449 0.0939 Uiso 1.00 calc
H(11) H 0.7675 0.1316 0.4202 0.0943 Uiso 1.00 calc
H(12) H 0.7899 0.0994 0.5835 0.0859 Uiso 1.00 calc
H(13) H 0.7062 0.1625 0.5192 0.0859 Uiso 1.00 calc
H(14) H 0.6987 0.0127 0.6086 0.0743 Uiso 1.00 calc
H(15) H 0.6276 0.0154 0.4868 0.0743 Uiso 1.00 calc
H(16) H 0.7725 -0.1098 0.5795 0.0875 Uiso 1.00 calc
H(17) H 0.6822 -0.1527 0.5310 0.0875 Uiso 1.00 calc
H(18) H 0.6409 -0.0984 0.3607 0.0917 Uiso 1.00 calc
H(19) H 0.7183 -0.1721 0.4073 0.0917 Uiso 1.00 calc

loop_
_atom_site_aniso_label
_atom_site_aniso_U_11
_atom_site_aniso_U_22
_atom_site_aniso_U_33
_atom_site_aniso_U_12
_atom_site_aniso_U_13
_atom_site_aniso_U_23
O(1) 0.135(4) 0.087(3) 0.177(4) 0.042(3) 0.083(4) 0.014(3)
O(2) 0.129(4) 0.089(3) 0.157(4) -0.013(3) 0.088(4) 0.009(3)
O(3) 0.082(2) 0.068(2) 0.072(2) -0.002(2) 0.054(2) 0.002(2)
O(4) 0.061(2) 0.072(2) 0.053(2) 0.003(2) 0.033(1) 0.005(2)
O(5) 0.066(2) 0.089(2) 0.072(2) 0.015(2) 0.044(2) 0.005(2)
N(1) 0.115(4) 0.072(3) 0.068(3) 0.006(2) 0.043(4) -0.004(3)
C(1) 0.051(2) 0.080(3) 0.044(3) -0.001(2) 0.022(3) 0.011(3)
C(2) 0.047(3) 0.096(3) 0.079(4) 0.005(3) 0.029(3) 0.015(4)
C(3) 0.062(3) 0.094(3) 0.077(4) 0.020(3) 0.036(3) 0.016(4)
C(4) 0.068(3) 0.076(3) 0.048(3) 0.006(2) 0.027(3) 0.001(3)
C(5) 0.064(3) 0.074(2) 0.076(3) -0.001(3) 0.039(3) 0.015(3)
C(6) 0.048(2) 0.073(2) 0.063(3) 0.002(2) 0.028(3) 0.010(3)
C(7) 0.048(3) 0.080(2) 0.048(3) -0.006(2) 0.018(2) 0.006(3)
C(8) 0.077(3) 0.069(3) 0.056(2) -0.004(2) 0.041(2) -0.004(3)
C(9) 0.068(3) 0.077(3) 0.055(3) -0.018(3) 0.026(2) -0.002(3)
C(10) 0.051(2) 0.078(2) 0.034(2) -0.008(2) 0.017(2) 0.008(3)
C(11) 0.055(2) 0.070(2) 0.068(3) 0.003(3) 0.040(2) 0.008(3)
C(12) 0.054(2) 0.080(3) 0.055(2) -0.011(3) 0.027(2) -0.003(3)
C(13) 0.077(3) 0.078(3) 0.052(3) 0.003(3) 0.034(3) -0.003(3)
C(14) 0.076(3) 0.087(3) 0.055(3) 0.015(3) 0.041(3) 0.014(3)
C(15) 0.082(4) 0.081(3) 0.079(3) 0.016(3) 0.051(3) 0.020(3)
C(16) 0.098(4) 0.061(3) 0.082(3) 0.009(3) 0.059(3) 0.002(3)

loop_
_atom_type_symbol
_atom_type_description
_atom_type_scat_dispersion_real
_atom_type_scat_dispersion_imag
_atom_type_scat_source
C C 0.003 0.002
;
International Tables for Crystallography
(1992, Vol. C, Tables 4.2.6.8 and 6.1.1.1)
;
H H 0.000 0.000
;
International Tables for Crystallography
(1992, Vol. C, Table 6.1.1.2)
;
N N 0.006 0.003
;
International Tables for Crystallography
(1992, Vol. C, Tables 4.2.6.8 and 6.1.1.1)
;
O O 0.011 0.006
;
International Tables for Crystallography
(1992, Vol. C, Tables 4.2.6.8 and 6.1.1.1)
;

loop_
_geom_angle_atom_site_label_1
_geom_angle_atom_site_label_2
_geom_angle_atom_site_label_3
_geom_angle
_geom_angle_publ_flag
C(8) O(3) C(11) 108.4(3) yes
C(8) O(4) C(12) 114.3(3) yes
C(12) O(5) C(16) 113.6(3) yes
O(1) N(1) O(2) 121.5(6) yes
O(1) N(1) C(4) 119.4(6) yes
O(2) N(1) C(4) 119.1(6) yes
C(2) C(1) C(6) 117.5(5) yes
C(2) C(1) C(7) 118.4(4) yes
C(6) C(1) C(7) 124.1(5) yes
C(1) C(2) C(3) 121.7(5) yes
C(1) C(2) H(1) 117.6 no
C(3) C(2) H(1) 120.6 no
C(2) C(3) C(4) 119.8(5) yes
C(2) C(3) H(2) 118.9 no
C(4) C(3) H(2) 121.2 no
N(1) C(4) C(3) 121.1(5) yes
N(1) C(4) C(5) 118.7(5) yes
C(3) C(4) C(5) 120.2(5) yes
C(4) C(5) C(6) 119.9(5) yes
C(4) C(5) H(3) 119.6 no
C(6) C(5) H(3) 120.5 no
C(1) C(6) C(5) 120.9(5) yes
C(1) C(6) H(4) 118.4 no
C(5) C(6) H(4) 120.7 no
C(1) C(7) C(10) 130.7(4) yes
C(1) C(7) H(5) 113.2 no
C(10) C(7) H(5) 115.9 no
O(3) C(8) O(4) 111.5(4) yes
O(3) C(8) C(9) 104.7(4) yes
O(3) C(8) H(6) 109.5 no
O(4) C(8) C(9) 106.9(4) yes
O(4) C(8) H(6) 111.7 no
C(9) C(8) H(6) 112.4 no
C(8) C(9) C(10) 102.5(4) yes
C(8) C(9) H(7) 113.7 no
C(8) C(9) H(8) 111.4 no
C(10) C(9) H(7) 112.6 no
C(10) C(9) H(8) 113.1 no
H(7) C(9) H(8) 104.0 no
C(7) C(10) C(9) 125.8(4) yes
C(7) C(10) C(11) 128.0(4) yes
C(9) C(10) C(11) 106.2(4) yes
O(3) C(11) C(10) 106.1(4) yes
O(3) C(11) H(9) 114.6 no
O(3) C(11) H(10) 113.7 no
C(10) C(11) H(9) 112.1 no
C(10) C(11) H(10) 111.1 no
H(9) C(11) H(10) 99.3 no
O(4) C(12) O(5) 112.3(4) yes
O(4) C(12) C(13) 106.8(4) yes
O(4) C(12) H(11) 110.0 no
O(5) C(12) C(13) 113.5(4) yes
O(5) C(12) H(11) 108.6 no
C(13) C(12) H(11) 105.5 no
C(12) C(13) C(14) 111.8(4) yes
C(12) C(13) H(12) 112.7 no
C(12) C(13) H(13) 110.8 no
C(14) C(13) H(12) 108.9 no
C(14) C(13) H(13) 109.0 no
H(12) C(13) H(13) 103.3 no
C(13) C(14) C(15) 110.3(4) yes
C(13) C(14) H(14) 110.3 no
C(13) C(14) H(15) 108.4 no
C(15) C(14) H(14) 109.5 no
C(15) C(14) H(15) 108.8 no
H(14) C(14) H(15) 109.4 no
C(14) C(15) C(16) 109.9(4) yes
C(14) C(15) H(16) 109.8 no
C(14) C(15) H(17) 109.6 no
C(16) C(15) H(16) 110.0 no
C(16) C(15) H(17) 111.7 no
H(16) C(15) H(17) 105.7 no
O(5) C(16) C(15) 110.8(4) yes
O(5) C(16) H(18) 112.1 no
O(5) C(16) H(19) 110.1 no
C(15) C(16) H(18) 108.5 no
C(15) C(16) H(19) 108.5 no
H(18) C(16) H(19) 106.7 no

loop_
_geom_bond_atom_site_label_1
_geom_bond_atom_site_label_2
_geom_bond_distance
_geom_bond_publ_flag
O(1) N(1) 1.210(5) yes
O(2) N(1) 1.231(5) yes
O(3) C(8) 1.414(5) yes
O(3) C(11) 1.432(5) yes
O(4) C(8) 1.426(5) yes
O(4) C(12) 1.420(5) yes
O(5) C(12) 1.401(5) yes
O(5) C(16) 1.427(5) yes
N(1) C(4) 1.452(6) yes
C(1) C(2) 1.389(6) yes
C(1) C(6) 1.398(6) yes
C(1) C(7) 1.454(6) yes
C(2) C(3) 1.379(6) yes
C(2) H(1) 1.061 no
C(3) C(4) 1.364(6) yes
C(3) H(2) 1.031 no
C(4) C(5) 1.387(6) yes
C(5) C(6) 1.379(6) yes
C(5) H(3) 0.994 no
C(6) H(4) 1.018 no
C(7) C(10) 1.331(6) yes
C(7) H(5) 1.022 no
C(8) C(9) 1.516(6) yes
C(8) H(6) 1.022 no
C(9) C(10) 1.494(6) yes
C(9) H(7) 0.984 no
C(9) H(8) 0.984 no
C(10) C(11) 1.506(5) yes
C(11) H(9) 1.011 no
C(11) H(10) 1.024 no
C(12) C(13) 1.513(6) yes
C(12) H(11) 1.039 no
C(13) C(14) 1.516(6) yes
C(13) H(12) 0.994 no
C(13) H(13) 0.984 no
C(14) C(15) 1.510(6) yes
C(14) H(14) 0.961 no
C(14) H(15) 0.939 no
C(15) C(16) 1.504(7) yes
C(15) H(16) 0.975 no
C(15) H(17) 0.970 no
C(16) H(18) 0.952 no
C(16) H(19) 0.981 no

loop_
_geom_contact_atom_site_label_1
_geom_contact_atom_site_label_2
_geom_contact_distance
_geom_contact_site_symmetry_2
O(1) C(15) 3.484(7) 2_665
O(2) C(16) 3.461(7) 1_565
O(2) C(14) 3.475(6) 4_564
O(2) C(11) 3.577(6) 6_655
O(3) C(5) 3.340(6) 6_645
O(3) C(15) 3.413(5) 4_554
O(3) C(14) 3.476(5) 4_554
O(5) C(2) 3.494(5) 8_555
C(2) C(2) 3.57(1) 2_655

loop_
_geom_torsion_atom_site_label_1
_geom_torsion_atom_site_label_2
_geom_torsion_atom_site_label_3
_geom_torsion_atom_site_label_4
_geom_torsion
_geom_torsion_publ_flag
O(1) N(1) C(4) C(3) 4.2(8) yes
O(1) N(1) C(4) C(5) -176.4(5) yes
O(2) N(1) C(4) C(3) -174.7(5) yes
O(2) N(1) C(4) C(5) 4.7(7) yes
O(3) C(8) O(4) C(12) -55.8(5) yes
O(3) C(8) C(9) C(10) -33.9(4) yes
O(3) C(11) C(10) C(7) 174.5(4) yes
O(3) C(11) C(10) C(9) -2.5(5) yes
O(4) C(8) O(3) C(11) -81.2(4) yes
O(4) C(8) C(9) C(10) 84.5(4) yes
O(4) C(12) O(5) C(16) -67.0(5) yes
O(4) C(12) C(13) C(14) 75.3(5) yes
O(5) C(12) O(4) C(8) -55.4(5) yes
O(5) C(12) C(13) C(14) -49.0(5) yes
O(5) C(16) C(15) C(14) 58.7(5) yes
N(1) C(4) C(3) C(2) 179.0(5) yes
N(1) C(4) C(5) C(6) -178.9(4) yes
C(1) C(2) C(3) C(4) 0.2(8) yes
C(1) C(6) C(5) C(4) -0.5(7) yes
C(1) C(7) C(10) C(9) 179.6(5) yes
C(1) C(7) C(10) C(11) 3.2(8) yes
C(2) C(1) C(6) C(5) 0.3(7) yes
C(2) C(1) C(7) C(10) -178.2(5) yes
C(2) C(3) C(4) C(5) -0.4(8) yes
C(3) C(2) C(1) C(6) -0.2(8) yes
C(3) C(2) C(1) C(7) -179.7(5) yes
C(3) C(4) C(5) C(6) 0.6(7) yes
C(5) C(6) C(1) C(7) 179.8(5) yes
C(6) C(1) C(7) C(10) 2.2(8) yes
C(7) C(10) C(9) C(8) -155.3(4) yes
C(8) O(3) C(11) C(10) -19.8(4) yes
C(8) O(4) C(12) C(13) 179.6(4) yes
C(8) C(9) C(10) C(11) 21.8(5) yes
C(9) C(8) O(3) C(11) 34.0(4) yes
C(9) C(8) O(4) C(12) -169.6(4) yes
C(12) O(5) C(16) C(15) -59.2(5) yes
C(12) C(13) C(14) C(15) 49.1(5) yes
C(13) C(12) O(5) C(16) 54.2(5) yes
C(13) C(14) C(15) C(16) -54.1(5) yes
C(13) C(14) C(15) C(16) -54.1(5) yes
